data_4324405
loop_
_publ_author_name
'Andrew R. Geisheimer'
'John E. C. Wren'
'Vladimir K. Michaelis'
'Masayuki Kobayashi'
'Ken Sakai'
'Scott Kroeker'
'Daniel B. Leznoff'

_publ_contact_author_address
; 
 Department of Chemistry
 Simon Fraser University
 Burnaby, British Columbia
 V5A 1S6
;
_publ_contact_author_email dleznoff@sfu.ca
_publ_contact_author_fax 778-782-3765
_publ_contact_author_name 'Daniel B. Leznoff'
_publ_contact_author_phone 778-782-4887
_publ_section_title
;
 Aggregation of [Au(CN)4]- Anions: Examination by Crystallography and 15N
 CP-MAS NMR and the Structural Factors Influencing Intermolecular Au...N
 Interactions
;
_journal_name_full 'Inorganic Chemistry'
_journal_page_first 1265
_journal_page_last 1274
_journal_paper_doi 10.1021/ic101782v
_journal_volume 50
_journal_year 2011
_chemical_formula_moiety 'C44 H24 Au2 Co1 N14'
_chemical_formula_sum 'C44 H24 Au2 Co N14'
_chemical_formula_weight 1201.64
_chemical_name_systematic ?
_space_group_IT_number 2
_symmetry_cell_setting triclinic
_symmetry_space_group_name_Hall '-P 1'
_symmetry_space_group_name_H-M 'P -1'
_atom_sites_solution_hydrogens geom
_atom_sites_solution_primary direct
_cell_angle_alpha 78.6460(10)
_cell_angle_beta 79.2060(10)
_cell_angle_gamma 83.8300(10)
_cell_formula_units_Z 2
_cell_length_a 11.2733(3)
_cell_length_b 11.3956(3)
_cell_length_c 16.4575(4)
_cell_measurement_reflns_used 72525
_cell_measurement_temperature 293
_cell_measurement_theta_max 40.193
_cell_measurement_theta_min 1.844
_cell_volume 2030.70(9)
_computing_cell_refinement
;
 Bruker SMART
;
_computing_data_collection
;
 Bruker SMART
;
_computing_data_reduction
;
 Bruker SAINT
;
_computing_structure_refinement
;
 Crystals
;
_computing_structure_solution
; 
 SIR92 (Altomare et al, 1994) 
;
_diffrn_ambient_temperature 293
_diffrn_measured_fraction_theta_full 0.988
_diffrn_measured_fraction_theta_max 0.988
_diffrn_measurement_device_type 'Bruker SMART APEX II CCD area Detector'
_diffrn_measurement_method \w\f
_diffrn_radiation_monochromator graphite
_diffrn_radiation_type 'Mo K\a'
_diffrn_radiation_wavelength 0.71073
_diffrn_reflns_av_R_equivalents 0.057
_diffrn_reflns_limit_h_max 19
_diffrn_reflns_limit_h_min -18
_diffrn_reflns_limit_k_max 19
_diffrn_reflns_limit_k_min -17
_diffrn_reflns_limit_l_max 28
_diffrn_reflns_limit_l_min -26
_diffrn_reflns_number 72525
_diffrn_reflns_theta_full 29.341
_diffrn_reflns_theta_max 40.193
_diffrn_reflns_theta_min 1.844
_exptl_absorpt_coefficient_mu 7.663
_exptl_absorpt_correction_T_max 0.342
_exptl_absorpt_correction_T_min 0.208
_exptl_absorpt_correction_type multi-scan
_exptl_crystal_colour orange
_exptl_crystal_density_diffrn 1.965
_exptl_crystal_description chunk
_exptl_crystal_F_000 1142
_exptl_crystal_size_max 0.36
_exptl_crystal_size_mid 0.18
_exptl_crystal_size_min 0.14
_refine_diff_density_max 2.42
_refine_diff_density_min -1.27
_refine_ls_goodness_of_fit_ref 0.5954
_refine_ls_hydrogen_treatment constr
_refine_ls_matrix_type full
_refine_ls_number_parameters 539
_refine_ls_number_reflns 12664
_refine_ls_number_restraints 0
_refine_ls_R_factor_all 0.0683
_refine_ls_R_factor_gt 0.0331
_refine_ls_shift/su_max 0.002265
_refine_ls_structure_factor_coef F
_refine_ls_weighting_details
;
 Method= Modified Sheldrick 
 w=1/[\s^2^(F^2^) + ( 0.04P)^2^ + 0.00P] 
 ,where P=(max(Fo^2^,0) + 2Fc^2^)/3
;
_refine_ls_weighting_scheme calc
_refine_ls_wR_factor_all 0.0670
_refine_ls_wR_factor_gt 0.0405
_refine_ls_wR_factor_ref 0.0388
_reflns_limit_h_max 19
_reflns_limit_h_min -19
_reflns_limit_k_max 20
_reflns_limit_k_min -19
_reflns_limit_l_max 28
_reflns_limit_l_min 0
_reflns_number_gt 13545
_reflns_number_total 21573
_reflns_threshold_expression I>2.5\s(I)
_cod_data_source_file ic101782v_si_002_5.cif
_cod_data_source_block {[Co(phen)3][Au(CN)4]2}
_cod_original_sg_symbol_H-M 'P -1 '
_cod_original_formula_sum 'C44 H24 Au2 Co1 N14'
_cod_database_code 4324405

loop_
_symmetry_equiv_pos_as_xyz
x,y,z
-x,-y,-z

loop_
_atom_site_label
_atom_site_type_symbol
_atom_site_fract_x
_atom_site_fract_y
_atom_site_fract_z
_atom_site_U_iso_or_equiv
_atom_site_occupancy
_atom_site_adp_type
_atom_site_refinement_flags_posn
Au1 Au 0.038663(13) 0.287989(12) 0.500348(9) 0.0172 1.0000 Uani .
Au2 Au 0.684780(13) 0.455476(12) 0.061081(9) 0.0167 1.0000 Uani .
Co1 Co 0.49076(4) 0.86788(4) 0.25519(3) 0.0130 1.0000 Uani .
N11 N -0.0784(4) 0.3104(3) 0.3378(2) 0.0259 1.0000 Uani .
N12 N 0.1792(5) 0.5191(4) 0.4220(3) 0.0408 1.0000 Uani .
N13 N 0.1634(4) 0.2599(4) 0.6599(3) 0.0286 1.0000 Uani .
N14 N -0.1157(4) 0.0665(4) 0.5817(2) 0.0332 1.0000 Uani .
N21 N 0.5182(5) 0.6886(4) 0.0116(3) 0.0420 1.0000 Uani .
N22 N 0.8785(4) 0.5410(3) -0.0977(3) 0.0280 1.0000 Uani .
N23 N 0.8472(4) 0.2190(4) 0.1084(3) 0.0369 1.0000 Uani .
N24 N 0.4975(4) 0.3730(4) 0.2257(3) 0.0288 1.0000 Uani .
N31 N 0.5901(3) 0.9308(3) 0.13224(19) 0.0154 1.0000 Uani .
N32 N 0.6256(3) 0.7208(3) 0.23844(19) 0.0153 1.0000 Uani .
N33 N 0.3500(3) 0.7786(3) 0.2277(2) 0.0156 1.0000 Uani .
N34 N 0.3512(3) 1.0092(3) 0.2414(2) 0.0156 1.0000 Uani .
N35 N 0.4479(3) 0.7927(3) 0.3871(2) 0.0153 1.0000 Uani .
N36 N 0.6010(3) 0.9638(3) 0.31088(19) 0.0162 1.0000 Uani .
C11 C -0.0356(4) 0.3033(4) 0.3973(3) 0.0207 1.0000 Uani .
C12 C 0.1309(4) 0.4323(4) 0.4489(3) 0.0270 1.0000 Uani .
C13 C 0.1160(4) 0.2703(4) 0.6025(3) 0.0224 1.0000 Uani .
C14 C -0.0565(4) 0.1461(4) 0.5533(3) 0.0226 1.0000 Uani .
C21 C 0.5798(4) 0.6038(4) 0.0305(3) 0.0252 1.0000 Uani .
C22 C 0.8073(4) 0.5102(3) -0.0403(3) 0.0209 1.0000 Uani .
C23 C 0.7886(4) 0.3057(4) 0.0903(3) 0.0245 1.0000 Uani .
C24 C 0.5642(4) 0.4018(3) 0.1646(3) 0.0217 1.0000 Uani .
C31 C 0.5726(4) 1.0338(3) 0.0799(2) 0.0190 1.0000 Uani .
C32 C 0.6560(4) 1.0745(4) 0.0075(2) 0.0224 1.0000 Uani .
C33 C 0.7608(4) 1.0042(4) -0.0115(2) 0.0230 1.0000 Uani .
C34 C 0.7807(4) 0.8923(3) 0.0403(2) 0.0184 1.0000 Uani .
C35 C 0.8851(4) 0.8114(4) 0.0225(2) 0.0221 1.0000 Uani .
C36 C 0.9000(4) 0.7032(4) 0.0730(2) 0.0208 1.0000 Uani .
C37 C 0.8126(3) 0.6679(3) 0.1474(2) 0.0173 1.0000 Uani .
C38 C 0.8241(4) 0.5563(3) 0.2018(2) 0.0181 1.0000 Uani .
C39 C 0.7367(4) 0.5303(3) 0.2724(3) 0.0202 1.0000 Uani .
C40 C 0.6400(4) 0.6152(3) 0.2885(2) 0.0188 1.0000 Uani .
C41 C 0.7106(3) 0.7466(3) 0.1680(2) 0.0143 1.0000 Uani .
C42 C 0.6932(3) 0.8593(3) 0.1123(2) 0.0148 1.0000 Uani .
C43 C 0.3501(4) 0.6644(3) 0.2212(3) 0.0199 1.0000 Uani .
C44 C 0.2474(4) 0.6127(4) 0.2114(3) 0.0241 1.0000 Uani .
C45 C 0.1405(4) 0.6834(4) 0.2082(3) 0.0232 1.0000 Uani .
C46 C 0.1375(4) 0.8055(4) 0.2125(2) 0.0189 1.0000 Uani .
C47 C 0.0314(4) 0.8870(4) 0.2050(3) 0.0232 1.0000 Uani .
C48 C 0.0351(4) 1.0049(4) 0.2072(3) 0.0230 1.0000 Uani .
C49 C 0.1430(3) 1.0528(3) 0.2182(2) 0.0179 1.0000 Uani .
C50 C 0.1512(4) 1.1742(4) 0.2194(3) 0.0241 1.0000 Uani .
C51 C 0.2581(4) 1.2109(4) 0.2314(3) 0.0257 1.0000 Uani .
C52 C 0.3565(4) 1.1253(3) 0.2428(2) 0.0210 1.0000 Uani .
C53 C 0.2467(3) 0.9733(3) 0.2281(2) 0.0148 1.0000 Uani .
C54 C 0.2447(3) 0.8493(3) 0.2231(2) 0.0141 1.0000 Uani .
C55 C 0.3726(4) 0.7075(4) 0.4239(2) 0.0195 1.0000 Uani .
C56 C 0.3706(4) 0.6475(4) 0.5072(2) 0.0231 1.0000 Uani .
C57 C 0.4477(4) 0.6785(4) 0.5544(2) 0.0223 1.0000 Uani .
C58 C 0.5255(4) 0.7694(3) 0.5182(2) 0.0172 1.0000 Uani .
C59 C 0.6060(4) 0.8101(4) 0.5636(2) 0.0216 1.0000 Uani .
C60 C 0.6750(4) 0.9035(4) 0.5275(2) 0.0216 1.0000 Uani .
C61 C 0.6743(4) 0.9607(3) 0.4414(2) 0.0178 1.0000 Uani .
C62 C 0.7451(4) 1.0563(3) 0.4012(2) 0.0193 1.0000 Uani .
C63 C 0.7422(4) 1.1030(3) 0.3180(2) 0.0193 1.0000 Uani .
C64 C 0.6700(4) 1.0530(3) 0.2746(3) 0.0200 1.0000 Uani .
C65 C 0.6015(3) 0.9187(3) 0.3940(2) 0.0149 1.0000 Uani .
C66 C 0.5226(3) 0.8246(3) 0.4336(2) 0.0151 1.0000 Uani .
H311 H 0.4998 1.0823 0.0921 0.021(3) 1.0000 Uiso R
H321 H 0.6404 1.1492 -0.0276 0.024(3) 1.0000 Uiso R
H331 H 0.8194 1.0309 -0.0594 0.025(3) 1.0000 Uiso R
H351 H 0.9449 0.8340 -0.0255 0.024(3) 1.0000 Uiso R
H361 H 0.9687 0.6504 0.0591 0.024(3) 1.0000 Uiso R
H381 H 0.8907 0.5001 0.1901 0.021(3) 1.0000 Uiso R
H391 H 0.7421 0.4556 0.3097 0.023(3) 1.0000 Uiso R
H401 H 0.5815 0.5964 0.3379 0.022(3) 1.0000 Uiso R
H431 H 0.4234 0.6151 0.2233 0.024(3) 1.0000 Uiso R
H441 H 0.2514 0.5305 0.2069 0.030(3) 1.0000 Uiso R
H451 H 0.0693 0.6497 0.2032 0.028(3) 1.0000 Uiso R
H471 H -0.0416 0.8580 0.1985 0.027(3) 1.0000 Uiso R
H481 H -0.0354 1.0574 0.2013 0.026(3) 1.0000 Uiso R
H501 H 0.0838 1.2305 0.2121 0.027(3) 1.0000 Uiso R
H511 H 0.2655 1.2929 0.2321 0.030(3) 1.0000 Uiso R
H521 H 0.4295 1.1513 0.2519 0.025(3) 1.0000 Uiso R
H551 H 0.3180 0.6867 0.3924 0.023(3) 1.0000 Uiso R
H561 H 0.3168 0.5862 0.5310 0.027(3) 1.0000 Uiso R
H571 H 0.4478 0.6385 0.6108 0.025(3) 1.0000 Uiso R
H591 H 0.6109 0.7711 0.6196 0.026(3) 1.0000 Uiso R
H601 H 0.7244 0.9314 0.5595 0.026(3) 1.0000 Uiso R
H621 H 0.7945 1.0883 0.4311 0.023(3) 1.0000 Uiso R
H631 H 0.7885 1.1687 0.2900 0.022(3) 1.0000 Uiso R
H641 H 0.6709 1.0845 0.2167 0.024(3) 1.0000 Uiso R

loop_
_atom_site_aniso_label
_atom_site_aniso_U_11
_atom_site_aniso_U_22
_atom_site_aniso_U_33
_atom_site_aniso_U_23
_atom_site_aniso_U_13
_atom_site_aniso_U_12
Au1 0.01627(7) 0.01818(6) 0.01780(6) -0.00321(5) -0.00283(5) -0.00390(5)
Au2 0.01741(7) 0.01530(6) 0.01754(6) -0.00336(5) -0.00394(5) 0.00116(5)
Co1 0.01291(19) 0.01296(17) 0.01302(18) -0.00199(15) -0.00188(15) -0.00127(15)
N11 0.0251(18) 0.0253(16) 0.0278(18) -0.0040(14) -0.0079(14) 0.0003(14)
N12 0.048(3) 0.039(2) 0.036(2) 0.0028(19) -0.008(2) -0.026(2)
N13 0.0272(19) 0.0319(18) 0.0288(18) -0.0048(15) -0.0077(15) -0.0077(15)
N14 0.041(2) 0.041(2) 0.0202(16) -0.0003(15) -0.0085(16) -0.0208(19)
N21 0.045(3) 0.031(2) 0.046(3) -0.0046(19) -0.010(2) 0.016(2)
N22 0.029(2) 0.0236(16) 0.0280(18) -0.0044(14) 0.0005(15) 0.0016(14)
N23 0.030(2) 0.037(2) 0.031(2) 0.0100(17) 0.0007(16) 0.0111(17)
N24 0.0281(19) 0.0288(18) 0.0286(18) -0.0052(15) -0.0011(15) -0.0048(15)
N31 0.0159(13) 0.0157(12) 0.0140(12) -0.0026(10) -0.0027(10) 0.0014(10)
N32 0.0134(13) 0.0145(11) 0.0171(12) -0.0005(10) -0.0029(10) -0.0009(10)
N33 0.0148(13) 0.0142(11) 0.0180(13) -0.0026(10) -0.0040(10) -0.0009(10)
N34 0.0155(13) 0.0136(11) 0.0174(13) -0.0034(10) -0.0017(10) -0.0014(10)
N35 0.0142(13) 0.0136(11) 0.0178(13) -0.0013(10) -0.0017(10) -0.0038(10)
N36 0.0180(14) 0.0154(12) 0.0150(12) -0.0017(10) -0.0020(10) -0.0034(11)
C11 0.0197(17) 0.0216(16) 0.0209(16) -0.0041(13) -0.0031(13) -0.0024(14)
C12 0.029(2) 0.0286(19) 0.0257(19) -0.0039(16) -0.0066(16) -0.0111(17)
C13 0.0208(18) 0.0271(18) 0.0216(17) -0.0072(14) -0.0042(13) -0.0061(15)
C14 0.0235(19) 0.0235(17) 0.0221(17) -0.0036(14) -0.0050(14) -0.0065(15)
C21 0.027(2) 0.0243(18) 0.0240(18) -0.0055(15) -0.0061(15) 0.0034(16)
C22 0.0237(18) 0.0161(14) 0.0222(17) -0.0029(13) -0.0054(14) 0.0029(13)
C23 0.0232(19) 0.0266(18) 0.0205(17) -0.0004(14) -0.0015(14) 0.0020(15)
C24 0.0222(18) 0.0166(15) 0.0264(18) -0.0060(13) -0.0027(14) -0.0005(13)
C31 0.0216(17) 0.0187(15) 0.0142(14) -0.0014(12) -0.0016(12) 0.0039(13)
C32 0.0258(19) 0.0213(16) 0.0150(15) 0.0011(12) -0.0001(13) 0.0066(14)
C33 0.0236(19) 0.0253(17) 0.0149(15) 0.0024(13) 0.0009(13) 0.0034(15)
C34 0.0189(16) 0.0192(15) 0.0153(14) -0.0038(12) -0.0007(12) 0.0038(13)
C35 0.0198(17) 0.0282(18) 0.0143(14) -0.0026(13) 0.0023(12) 0.0037(15)
C36 0.0192(17) 0.0246(17) 0.0166(15) -0.0042(13) -0.0014(12) 0.0055(14)
C37 0.0151(15) 0.0175(14) 0.0196(15) -0.0034(12) -0.0052(12) 0.0009(12)
C38 0.0170(16) 0.0144(13) 0.0234(16) -0.0041(12) -0.0063(13) 0.0032(12)
C39 0.0197(17) 0.0124(13) 0.0263(18) 0.0022(12) -0.0037(14) -0.0026(12)
C40 0.0164(16) 0.0181(14) 0.0210(16) -0.0007(12) -0.0043(12) -0.0008(12)
C41 0.0150(14) 0.0132(12) 0.0143(13) -0.0004(10) -0.0044(11) -0.0005(11)
C42 0.0136(14) 0.0167(13) 0.0132(13) -0.0026(11) -0.0012(11) 0.0010(11)
C43 0.0188(17) 0.0164(14) 0.0252(18) -0.0038(13) -0.0057(13) 0.0000(13)
C44 0.025(2) 0.0181(15) 0.033(2) -0.0045(15) -0.0128(16) -0.0057(14)
C45 0.0210(18) 0.0231(17) 0.0268(19) -0.0002(14) -0.0084(15) -0.0077(14)
C46 0.0169(16) 0.0223(16) 0.0169(15) 0.0001(12) -0.0040(12) -0.0033(13)
C47 0.0118(15) 0.034(2) 0.0221(17) -0.0002(15) -0.0045(13) -0.0020(14)
C48 0.0172(17) 0.0302(19) 0.0189(16) 0.0009(14) -0.0038(13) 0.0013(15)
C49 0.0150(15) 0.0212(15) 0.0153(14) -0.0019(12) -0.0002(11) 0.0025(13)
C50 0.0233(19) 0.0209(17) 0.0255(19) -0.0031(14) -0.0028(15) 0.0064(15)
C51 0.030(2) 0.0170(15) 0.031(2) -0.0072(15) -0.0072(17) 0.0054(15)
C52 0.0260(19) 0.0166(14) 0.0204(16) -0.0050(13) -0.0031(14) 0.0000(14)
C53 0.0150(14) 0.0167(13) 0.0106(12) -0.0008(10) 0.0001(10) 0.0010(11)
C54 0.0132(14) 0.0152(13) 0.0126(13) -0.0009(10) -0.0012(10) -0.0003(11)
C55 0.0161(16) 0.0236(16) 0.0183(15) -0.0027(13) -0.0008(12) -0.0056(13)
C56 0.0256(19) 0.0271(18) 0.0155(15) -0.0001(13) 0.0002(13) -0.0110(15)
C57 0.031(2) 0.0228(16) 0.0108(14) 0.0024(12) -0.0006(13) -0.0074(15)
C58 0.0213(17) 0.0178(14) 0.0123(13) -0.0016(11) -0.0017(12) -0.0043(13)
C59 0.0260(19) 0.0244(17) 0.0149(15) -0.0020(13) -0.0061(13) -0.0032(15)
C60 0.0248(19) 0.0251(17) 0.0170(15) -0.0051(13) -0.0070(13) -0.0025(15)
C61 0.0204(16) 0.0164(14) 0.0182(15) -0.0052(12) -0.0033(12) -0.0048(12)
C62 0.0187(16) 0.0188(15) 0.0215(16) -0.0039(13) -0.0040(13) -0.0053(13)
C63 0.0209(17) 0.0173(14) 0.0183(15) -0.0004(12) 0.0001(13) -0.0070(13)
C64 0.0189(17) 0.0186(15) 0.0230(17) -0.0034(13) -0.0024(13) -0.0062(13)
C65 0.0174 0.0147 0.0118 -0.0017 -0.0004 -0.0031
C66 0.0152 0.0161 0.0133 -0.0029 0.0003 -0.0019

loop_
_atom_type_symbol
_atom_type_scat_dispersion_real
_atom_type_scat_dispersion_imag
_atom_type_scat_Cromer_Mann_a1
_atom_type_scat_Cromer_Mann_b1
_atom_type_scat_Cromer_Mann_a2
_atom_type_scat_Cromer_Mann_b2
_atom_type_scat_Cromer_Mann_a3
_atom_type_scat_Cromer_Mann_b3
_atom_type_scat_Cromer_Mann_a4
_atom_type_scat_Cromer_Mann_b4
_atom_type_scat_Cromer_Mann_c
_atom_type_scat_source
C 0.0033 0.0016 2.3100 20.8439 1.0200 10.2075 1.5886 0.5687 0.8650 51.6512 0.2156 'International Tables Vol C 4.2.6.8 and 6.1.1.4'
H 0.0000 0.0000 0.4930 10.5109 0.3229 26.1257 0.1402 3.1424 0.0408 57.7998 0.0030 'International Tables Vol C 4.2.6.8 and 6.1.1.4'
N 0.0061 0.0033 12.2126 0.0057 3.1322 9.8933 2.0125 28.9975 1.1663 0.5826 -11.5290 'International Tables Vol C 4.2.6.8 and 6.1.1.4'
Co 0.3494 0.9721 12.2841 4.2791 7.3409 0.2784 4.0034 13.5359 2.3488 71.1692 1.0118 'International Tables Vol C 4.2.6.8 and 6.1.1.4'
Au -2.0133 8.8022 16.8819 0.4611 18.5913 8.6216 25.5582 1.4826 5.8600 36.3956 12.0658 'International Tables Vol C 4.2.6.8 and 6.1.1.4'

loop_
_geom_angle_atom_site_label_1
_geom_angle_atom_site_label_2
_geom_angle_atom_site_label_3
_geom_angle
_geom_angle_publ_flag
C11 Au1 C12 90.75(18) yes
C11 Au1 C13 178.75(16) yes
C12 Au1 C13 89.27(18) yes
C11 Au1 C14 89.42(17) yes
C12 Au1 C14 178.65(18) yes
C13 Au1 C14 90.58(17) yes
C21 Au2 C22 89.21(17) yes
C21 Au2 C23 178.99(18) yes
C22 Au2 C23 90.70(16) yes
C21 Au2 C24 91.05(18) yes
C22 Au2 C24 178.64(17) yes
C23 Au2 C24 89.06(17) yes
N31 Co1 N32 77.95(12) yes
N31 Co1 N33 102.46(12) yes
N32 Co1 N33 93.80(12) yes
N31 Co1 N34 92.50(12) yes
N32 Co1 N34 165.76(12) yes
N33 Co1 N34 77.81(12) yes
N31 Co1 N35 161.96(12) yes
N32 Co1 N35 89.70(12) yes
N33 Co1 N35 91.33(12) yes
N34 Co1 N35 101.85(12) yes
N31 Co1 N36 90.44(12) yes
N32 Co1 N36 94.97(12) yes
N33 Co1 N36 165.69(12) yes
N34 Co1 N36 95.65(12) yes
N35 Co1 N36 77.43(12) yes
Co1 N31 C31 128.8(2) yes
Co1 N31 C42 112.8(2) yes
C31 N31 C42 117.8(3) yes
Co1 N32 C40 129.5(3) yes
Co1 N32 C41 112.9(2) yes
C40 N32 C41 117.5(3) yes
Co1 N33 C43 128.5(3) yes
Co1 N33 C54 113.4(2) yes
C43 N33 C54 117.9(3) yes
Co1 N34 C52 128.0(3) yes
Co1 N34 C53 113.9(2) yes
C52 N34 C53 118.1(3) yes
Co1 N35 C55 127.9(3) yes
Co1 N35 C66 113.1(2) yes
C55 N35 C66 118.1(3) yes
Co1 N36 C64 129.1(3) yes
Co1 N36 C65 112.9(2) yes
C64 N36 C65 117.9(3) yes
Au1 C11 N11 179.0(4) yes
Au1 C12 N12 176.2(5) yes
Au1 C13 N13 178.2(4) yes
Au1 C14 N14 176.8(4) yes
Au2 C21 N21 178.6(4) yes
Au2 C22 N22 179.1(4) yes
Au2 C23 N23 178.9(4) yes
Au2 C24 N24 177.4(4) yes
N31 C31 C32 123.4(4) yes
N31 C31 H311 118.3 no
C32 C31 H311 118.3 no
C31 C32 C33 118.8(4) yes
C31 C32 H321 120.6 no
C33 C32 H321 120.6 no
C32 C33 C34 119.6(4) yes
C32 C33 H331 120.2 no
C34 C33 H331 120.2 no
C33 C34 C35 122.9(4) yes
C33 C34 C42 117.8(3) yes
C35 C34 C42 119.2(3) yes
C34 C35 C36 121.3(4) yes
C34 C35 H351 119.4 no
C36 C35 H351 119.4 no
C35 C36 C37 120.6(3) yes
C35 C36 H361 119.7 no
C37 C36 H361 119.7 no
C36 C37 C38 122.7(3) yes
C36 C37 C41 119.6(3) yes
C38 C37 C41 117.7(3) yes
C37 C38 C39 118.8(3) yes
C37 C38 H381 120.6 no
C39 C38 H381 120.6 no
C38 C39 C40 119.3(3) yes
C38 C39 H391 120.3 no
C40 C39 H391 120.3 no
C39 C40 N32 123.6(4) yes
C39 C40 H401 118.2 no
N32 C40 H401 118.2 no
C37 C41 N32 123.0(3) yes
C37 C41 C42 119.4(3) yes
N32 C41 C42 117.6(3) yes
C41 C42 C34 119.8(3) yes
C41 C42 N31 117.7(3) yes
C34 C42 N31 122.4(3) yes
N33 C43 C44 123.3(4) yes
N33 C43 H431 118.3 no
C44 C43 H431 118.3 no
C43 C44 C45 118.8(4) yes
C43 C44 H441 120.6 no
C45 C44 H441 120.6 no
C44 C45 C46 119.6(4) yes
C44 C45 H451 120.2 no
C46 C45 H451 120.2 no
C45 C46 C47 123.1(4) yes
C45 C46 C54 117.6(4) yes
C47 C46 C54 119.3(4) yes
C46 C47 C48 120.4(4) yes
C46 C47 H471 119.8 no
C48 C47 H471 119.8 no
C47 C48 C49 121.9(4) yes
C47 C48 H481 119.1 no
C49 C48 H481 119.1 no
C48 C49 C50 123.6(4) yes
C48 C49 C53 118.5(4) yes
C50 C49 C53 117.9(4) yes
C49 C50 C51 119.2(4) yes
C49 C50 H501 120.4 no
C51 C50 H501 120.4 no
C50 C51 C52 119.3(4) yes
C50 C51 H511 120.3 no
C52 C51 H511 120.3 no
C51 C52 N34 122.6(4) yes
C51 C52 H521 118.7 no
N34 C52 H521 118.7 no
C49 C53 N34 122.8(3) yes
C49 C53 C54 120.0(3) yes
N34 C53 C54 117.2(3) yes
C53 C54 C46 119.9(3) yes
C53 C54 N33 117.3(3) yes
C46 C54 N33 122.7(3) yes
N35 C55 C56 122.7(4) yes
N35 C55 H551 118.6 no
C56 C55 H551 118.6 no
C55 C56 C57 119.3(4) yes
C55 C56 H561 120.4 no
C57 C56 H561 120.4 no
C56 C57 C58 119.2(4) yes
C56 C57 H571 120.4 no
C58 C57 H571 120.4 no
C57 C58 C59 122.9(4) yes
C57 C58 C66 117.9(3) yes
C59 C58 C66 119.2(3) yes
C58 C59 C60 121.0(4) yes
C58 C59 H591 119.5 no
C60 C59 H591 119.5 no
C59 C60 C61 120.9(4) yes
C59 C60 H601 119.5 no
C61 C60 H601 119.5 no
C60 C61 C62 123.0(4) yes
C60 C61 C65 119.4(3) yes
C62 C61 C65 117.6(3) yes
C61 C62 C63 119.2(4) yes
C61 C62 H621 120.4 no
C63 C62 H621 120.4 no
C62 C63 C64 119.4(3) yes
C62 C63 H631 120.3 no
C64 C63 H631 120.3 no
C63 C64 N36 123.0(4) yes
C63 C64 H641 118.5 no
N36 C64 H641 118.5 no
C61 C65 N36 122.8(3) yes
C61 C65 C66 119.7(3) yes
N36 C65 C66 117.5(3) yes
C65 C66 C58 119.6(3) yes
C65 C66 N35 117.7(3) yes
C58 C66 N35 122.7(3) yes

loop_
_geom_bond_atom_site_label_1
_geom_bond_atom_site_label_2
_geom_bond_distance
_geom_bond_publ_flag
Au1 C11 1.998(4) yes
Au1 C12 1.998(4) yes
Au1 C13 2.002(4) yes
Au1 C14 1.999(4) yes
Au2 C21 1.992(4) yes
Au2 C22 1.999(4) yes
Au2 C23 1.993(4) yes
Au2 C24 2.006(4) yes
Co1 N31 2.148(3) yes
Co1 N32 2.162(3) yes
Co1 N33 2.134(3) yes
Co1 N34 2.137(3) yes
Co1 N35 2.155(3) yes
Co1 N36 2.167(3) yes
N11 C11 1.155(6) yes
N12 C12 1.151(6) yes
N13 C13 1.149(6) yes
N14 C14 1.153(6) yes
N21 C21 1.153(6) yes
N22 C22 1.142(6) yes
N23 C23 1.148(6) yes
N24 C24 1.150(6) yes
N31 C31 1.332(5) yes
N31 C42 1.371(4) yes
N32 C40 1.331(5) yes
N32 C41 1.364(5) yes
N33 C43 1.327(5) yes
N33 C54 1.367(5) yes
N34 C52 1.337(5) yes
N34 C53 1.355(5) yes
N35 C55 1.335(5) yes
N35 C66 1.358(5) yes
N36 C64 1.323(5) yes
N36 C65 1.364(5) yes
C31 C32 1.405(5) yes
C31 H311 0.950 no
C32 C33 1.375(6) yes
C32 H321 0.950 no
C33 C34 1.409(6) yes
C33 H331 0.950 no
C34 C35 1.437(5) yes
C34 C42 1.409(5) yes
C35 C36 1.357(6) yes
C35 H351 0.950 no
C36 C37 1.439(5) yes
C36 H361 0.950 no
C37 C38 1.413(5) yes
C37 C41 1.412(5) yes
C38 C39 1.381(6) yes
C38 H381 0.950 no
C39 C40 1.400(5) yes
C39 H391 0.950 no
C40 H401 0.950 no
C41 C42 1.441(5) yes
C43 C44 1.403(6) yes
C43 H431 0.950 no
C44 C45 1.379(6) yes
C44 H441 0.950 no
C45 C46 1.403(6) yes
C45 H451 0.950 no
C46 C47 1.443(6) yes
C46 C54 1.409(5) yes
C47 C48 1.356(6) yes
C47 H471 0.950 no
C48 C49 1.440(6) yes
C48 H481 0.950 no
C49 C50 1.401(6) yes
C49 C53 1.414(5) yes
C50 C51 1.377(7) yes
C50 H501 0.950 no
C51 C52 1.411(6) yes
C51 H511 0.950 no
C52 H521 0.950 no
C53 C54 1.435(5) yes
C55 C56 1.404(5) yes
C55 H551 0.950 no
C56 C57 1.382(6) yes
C56 H561 0.950 no
C57 C58 1.398(5) yes
C57 H571 0.950 no
C58 C59 1.442(6) yes
C58 C66 1.414(5) yes
C59 C60 1.358(6) yes
C59 H591 0.950 no
C60 C61 1.439(5) yes
C60 H601 0.950 no
C61 C62 1.403(5) yes
C61 C65 1.409(5) yes
C62 C63 1.373(5) yes
C62 H621 0.950 no
C63 C64 1.405(6) yes
C63 H631 0.950 no
C64 H641 0.950 no
C65 C66 1.441(5) yes

loop_
_geom_hbond_atom_site_label_D
_geom_hbond_atom_site_label_H
_geom_hbond_atom_site_label_A
_geom_hbond_site_symmetry_A
_geom_hbond_angle_DHA
_geom_hbond_distance_DH
_geom_hbond_distance_HA
_geom_hbond_distance_DA
_geom_hbond_publ_flag
C32 H321 N21 2_675 132 0.95 2.45 3.164(6) yes
C35 H351 N23 2_765 147 0.95 2.56 3.391(6) yes
C39 H391 N11 1_655 131 0.95 2.53 3.231(6) yes
C48 H481 N23 1_465 149 0.95 2.57 3.421(6) yes
C55 H551 N12 . 132 0.95 2.51 3.228(6) yes
